data_4322482
loop_
_publ_author_name
'Berthold Nock'
'Theodosia Maina'
'Francesco Tisato'
'Minas Papadopoulos'
'Catherine P. Raptopoulou'
'Aris Terzis'
'Efstratios Chiotellis'

_publ_section_title
;
 Novel Six-Coordinate Oxorhenium "3 + 2" Mixed-Ligand Complexes Carrying
 the SNS/PO Donor Atom Set: Synthesis and Characterization
;
_journal_name_full 'Inorganic Chemistry'
_journal_page_first 4197
_journal_page_last 4202
_journal_paper_doi 10.1021/ic9905796
_journal_volume 38
_journal_year 1999
_chemical_formula_analytical '[ReO{SCH2CH2N(C2H5)CH2CH2S}{P(C6H5)2O(C6H4)}].0.4C2H5OH.0.3CH3OH'
_chemical_formula_sum 'C25.1 H30.6 N O2.7 P Re S2'
_chemical_formula_weight 670.83
_chemical_name_systematic
; 
 ? 
;
_space_group_IT_number 14
_symmetry_cell_setting monoclinic
_symmetry_space_group_name_Hall '-P 2ybc'
_symmetry_space_group_name_H-M 'P 1 21/c 1'
_atom_sites_solution_hydrogens geom
_atom_sites_solution_primary direct
_atom_sites_solution_secondary difmap
_audit_creation_method SHELXL
_cell_angle_alpha 90.00
_cell_angle_beta 93.36(1)
_cell_angle_gamma 90.00
_cell_formula_units_Z 4
_cell_length_a 14.960(7)
_cell_length_b 10.187(4)
_cell_length_c 17.910(8)
_cell_measurement_reflns_used 25
_cell_measurement_temperature 298
_cell_measurement_theta_max 11.7
_cell_measurement_theta_min 5.4
_cell_volume 2725(2)
_computing_cell_refinement 'Program LEAST (UCLA Crystallographic package, C.E.Strouse, 1994)'
_computing_data_collection 'Program COLLECT (UCLA Crystallographic package, C.E.Strouse, 1994)'
_computing_data_reduction 'Program REDUCE (UCLA Crystallographic package, C.E.Strouse, 1994)'
_computing_molecular_graphics ORTEP
_computing_structure_refinement 'SHELXL-93 (Sheldrick, 1993)'
_computing_structure_solution 'SHELXS-86 (Sheldrick, 1990)'
_diffrn_ambient_temperature 298
_diffrn_measurement_device 'Crystal Logic Dual Goniometer diffractometer'
_diffrn_measurement_method 'theta-2theta scans'
_diffrn_radiation_monochromator graphite
_diffrn_radiation_source 'fine-focus sealed tube'
_diffrn_radiation_type MoK\a
_diffrn_radiation_wavelength 0.71073
_diffrn_reflns_av_R_equivalents 0.0382
_diffrn_reflns_av_sigmaI/netI 0.0534
_diffrn_reflns_limit_h_max 13
_diffrn_reflns_limit_h_min -15
_diffrn_reflns_limit_k_max 10
_diffrn_reflns_limit_k_min 0
_diffrn_reflns_limit_l_max 0
_diffrn_reflns_limit_l_min -18
_diffrn_reflns_number 2771
_diffrn_reflns_theta_max 20.99
_diffrn_reflns_theta_min 2.28
_diffrn_standards_decay_% 2.9
_diffrn_standards_interval_count 97
_diffrn_standards_number 3
_exptl_absorpt_coefficient_mu 4.696
_exptl_absorpt_correction_T_max 1.00
_exptl_absorpt_correction_T_min 0.76
_exptl_absorpt_correction_type 'psi-scan empirical'
_exptl_crystal_colour red
_exptl_crystal_density_diffrn 1.635
_exptl_crystal_density_meas 1.61
_exptl_crystal_density_method 'floating method'
_exptl_crystal_description hexagonal
_exptl_crystal_F_000 1327
_exptl_crystal_size_max 0.30
_exptl_crystal_size_mid 0.30
_exptl_crystal_size_min 0.10
_refine_diff_density_max 0.772
_refine_diff_density_min -0.609
_refine_diff_density_rms 0.118
_refine_ls_extinction_method none
_refine_ls_goodness_of_fit_all 1.104
_refine_ls_goodness_of_fit_obs 1.115
_refine_ls_matrix_type full
_refine_ls_number_parameters 310
_refine_ls_number_reflns 2666
_refine_ls_number_restraints 0
_refine_ls_restrained_S_all 1.104
_refine_ls_restrained_S_obs 1.115
_refine_ls_R_factor_all 0.0485
_refine_ls_R_factor_obs 0.0335
_refine_ls_shift/esd_max 0.506
_refine_ls_shift/esd_mean 0.024
_refine_ls_structure_factor_coef Fsqd
_refine_ls_weighting_details 'w=1/[\s^2^(Fo^2^)+(0.0280P)^2^+16.0442P] where P=(Fo^2^+2Fc^2^)/3'
_refine_ls_weighting_scheme calc
_refine_ls_wR_factor_all 0.0951
_refine_ls_wR_factor_obs 0.0855
_reflns_number_observed 2173
_reflns_number_total 2666
_reflns_observed_criterion >2sigma(I)
_cod_data_source_file ic9905796_1.cif
_cod_data_source_block shel93
_cod_depositor_comments
;
The following automatic conversions were performed:

'_refine_ls_weighting_scheme' value 'calc
w=1/[\s^2^(Fo^2^)+(0.0280P)^2^+16.0442P] where P=(Fo^2^+2Fc^2^)/3'
was changed to 'calc'. New tag '_refine_ls_weighting_details' was
created. The value of the new tag was set to
'w=1/[\s^2^(Fo^2^)+(0.0280P)^2^+16.0442P] where P=(Fo^2^+2Fc^2^)/3'.

Automatic conversion script
Id: cif_fix_values 3143 2015-03-26 13:38:13Z robertas 
;
_cod_database_code 4322482

loop_
_symmetry_equiv_pos_as_xyz
'x, y, z'
'x, -y+1/2, z+1/2'
'-x, -y, -z'
'-x, y-1/2, -z-1/2'

loop_
_atom_site_aniso_label
_atom_site_aniso_U_11
_atom_site_aniso_U_22
_atom_site_aniso_U_33
_atom_site_aniso_U_23
_atom_site_aniso_U_13
_atom_site_aniso_U_12
Re 0.0410(3) 0.0325(3) 0.0246(3) -0.0019(2) 0.0000(2) -0.0007(2)
S1 0.060(2) 0.039(2) 0.044(2) -0.0003(15) -0.0015(15) -0.010(2)
S2 0.047(2) 0.039(2) 0.044(2) 0.0004(14) 0.0033(14) -0.0046(15)
P 0.039(2) 0.038(2) 0.030(2) -0.0012(13) -0.0005(13) 0.0013(15)
O1 0.052(5) 0.053(5) 0.023(4) -0.013(3) 0.003(3) 0.004(4)
O2 0.046(5) 0.042(5) 0.026(4) -0.003(3) 0.004(4) 0.008(4)
N1 0.046(6) 0.040(6) 0.026(5) -0.006(4) -0.002(4) -0.002(5)
C1 0.073(9) 0.033(7) 0.060(8) 0.005(6) -0.019(7) -0.003(7)
C2 0.052(8) 0.046(7) 0.043(7) -0.007(6) -0.004(6) 0.008(7)
C3 0.040(7) 0.070(9) 0.039(7) -0.007(7) 0.010(6) 0.002(7)
C4 0.051(8) 0.048(8) 0.052(8) 0.002(6) 0.002(6) -0.014(7)
C5 0.053(8) 0.057(8) 0.030(6) -0.007(6) -0.013(6) 0.006(7)
C6 0.082(10) 0.087(11) 0.046(8) -0.008(7) -0.014(7) 0.022(9)
C7 0.058(8) 0.030(6) 0.024(6) -0.007(5) 0.002(6) -0.002(6)
C8 0.063(8) 0.043(8) 0.034(7) -0.008(6) 0.013(6) -0.004(7)
C9 0.085(10) 0.054(9) 0.034(7) -0.002(6) -0.006(7) -0.007(8)
C10 0.080(11) 0.076(10) 0.046(9) -0.001(7) -0.018(7) 0.016(9)
C11 0.053(8) 0.056(8) 0.041(8) -0.005(6) -0.003(6) 0.011(7)
C12 0.052(8) 0.032(6) 0.027(6) -0.003(5) 0.001(6) 0.001(6)
C13 0.052(8) 0.056(8) 0.035(7) -0.003(6) 0.004(6) 0.000(6)
C14 0.072(10) 0.121(13) 0.057(9) -0.014(9) 0.002(8) -0.047(10)
C15 0.081(12) 0.164(18) 0.085(13) -0.017(12) -0.007(10) -0.068(13)
C16 0.089(12) 0.118(14) 0.068(11) 0.003(10) 0.025(10) -0.050(11)
C17 0.069(10) 0.088(11) 0.064(10) 0.000(8) -0.006(8) -0.024(9)
C18 0.034(8) 0.066(9) 0.073(10) 0.001(8) -0.002(7) -0.014(7)
C19 0.042(7) 0.040(7) 0.035(6) -0.012(6) 0.001(6) 0.005(6)
C20 0.058(8) 0.054(9) 0.050(8) -0.002(7) 0.006(7) 0.003(8)
C21 0.081(11) 0.036(10) 0.076(10) 0.004(7) -0.003(9) 0.005(7)
C22 0.088(12) 0.058(10) 0.091(12) -0.017(10) 0.013(10) 0.018(10)
C23 0.094(13) 0.090(14) 0.108(14) -0.025(12) 0.052(11) 0.008(11)
C24 0.088(11) 0.045(9) 0.084(11) -0.014(8) 0.024(9) 0.005(8)

loop_
_atom_site_label
_atom_site_type_symbol
_atom_site_fract_x
_atom_site_fract_y
_atom_site_fract_z
_atom_site_U_iso_or_equiv
_atom_site_thermal_displace_type
_atom_site_occupancy
_atom_site_calc_flag
_atom_site_refinement_flags
_atom_site_disorder_group
Re Re 0.11492(3) 0.13941(4) 0.12699(2) 0.0328(2) Uani 1 d . .
S1 S 0.1589(2) 0.3631(3) 0.1326(2) 0.0480(8) Uani 1 d . .
S2 S 0.0417(2) -0.0597(3) 0.1553(2) 0.0435(7) Uani 1 d . .
P P 0.2569(2) 0.0677(3) 0.18257(15) 0.0359(7) Uani 1 d . .
O1 O 0.1474(5) 0.1014(7) 0.0404(3) 0.043(2) Uani 1 d . .
O2 O 0.1000(5) 0.1743(7) 0.2421(3) 0.038(2) Uani 1 d . .
N1 N -0.0214(6) 0.2185(8) 0.1176(4) 0.037(2) Uani 1 d . .
C1 C 0.0484(8) 0.4385(11) 0.1128(7) 0.056(3) Uani 1 d . .
H1A H 0.0478(8) 0.5255(11) 0.1347(7) 0.058(24) Uiso 1 calc R .
H1B H 0.0370(8) 0.4474(11) 0.0592(7) 0.058(24) Uiso 1 calc R .
C2 C -0.0223(8) 0.3583(11) 0.1434(6) 0.047(3) Uani 1 d . .
H2A H -0.0801(8) 0.3967(11) 0.1288(6) 0.017(16) Uiso 1 calc R .
H2B H -0.0152(8) 0.3600(11) 0.1976(6) 0.017(16) Uiso 1 calc R .
C3 C -0.0819(8) 0.1372(12) 0.1635(6) 0.049(3) Uani 1 d . .
H3A H -0.0665(8) 0.1516(12) 0.2162(6) 0.039(20) Uiso 1 calc R .
H3B H -0.1435(8) 0.1649(12) 0.1533(6) 0.039(20) Uiso 1 calc R .
C4 C -0.0739(7) -0.0062(11) 0.1462(7) 0.050(3) Uani 1 d . .
H4A H -0.0979(7) -0.0227(11) 0.0956(7) 0.052(23) Uiso 1 calc R .
H4B H -0.1089(7) -0.0564(11) 0.1800(7) 0.052(23) Uiso 1 calc R .
C5 C -0.0476(7) 0.2070(12) 0.0344(6) 0.047(3) Uani 1 d . .
H5A H -0.0051(7) 0.2568(12) 0.0069(6) 0.057(25) Uiso 1 calc R .
H5B H -0.0426(7) 0.1158(12) 0.0199(6) 0.057(25) Uiso 1 calc R .
C6 C -0.1414(9) 0.2545(14) 0.0113(7) 0.072(4) Uani 1 d . .
H6A H -0.1540(23) 0.2372(78) -0.0410(13) 0.097(28) Uiso 1 calc R .
H6B H -0.1454(18) 0.3472(20) 0.0203(44) 0.097(28) Uiso 1 calc R .
H6C H -0.1841(10) 0.2092(61) 0.0399(35) 0.097(28) Uiso 1 calc R .
C7 C 0.1590(8) 0.1410(10) 0.2962(5) 0.037(3) Uani 1 d . .
C8 C 0.1410(8) 0.1611(11) 0.3717(6) 0.046(3) Uani 1 d . .
H8 H 0.0890(8) 0.2041(11) 0.3840(6) 0.045(16) Uiso 1 calc R .
C9 C 0.2010(10) 0.1164(12) 0.4273(7) 0.058(4) Uani 1 d . .
H9 H 0.1892(10) 0.1311(12) 0.4770(7) 0.045(16) Uiso 1 calc R .
C10 C 0.2772(10) 0.0513(14) 0.4115(7) 0.068(4) Uani 1 d . .
H10 H 0.3154(10) 0.0205(14) 0.4504(7) 0.045(16) Uiso 1 calc R .
C11 C 0.2981(8) 0.0307(12) 0.3387(6) 0.050(3) Uani 1 d . .
H11 H 0.3495(8) -0.0153(12) 0.3279(6) 0.045(16) Uiso 1 calc R .
C12 C 0.2400(7) 0.0808(10) 0.2804(5) 0.037(3) Uani 1 d . .
C13 C 0.3523(8) 0.1655(12) 0.1591(6) 0.048(3) Uani 1 d . .
C14 C 0.4196(10) 0.1992(16) 0.2107(8) 0.083(5) Uani 1 d . .
H14 H 0.4175(10) 0.1717(16) 0.2601(8) 0.083(20) Uiso 1 calc R .
C15 C 0.4909(11) 0.2744(19) 0.1891(10) 0.110(7) Uani 1 d . .
H15 H 0.5368(11) 0.2968(19) 0.2241(10) 0.083(20) Uiso 1 calc R .
C16 C 0.4942(11) 0.3162(17) 0.1164(9) 0.091(5) Uani 1 d . .
H16 H 0.5426(11) 0.3657(17) 0.1022(9) 0.083(20) Uiso 1 calc R .
C17 C 0.4277(10) 0.2857(15) 0.0658(8) 0.074(4) Uani 1 d . .
H17 H 0.4298(10) 0.3146(15) 0.0167(8) 0.083(20) Uiso 1 calc R .
C18 C 0.3558(8) 0.2106(13) 0.0871(8) 0.058(4) Uani 1 d . .
H18 H 0.3094(8) 0.1907(13) 0.0520(8) 0.083(20) Uiso 1 calc R .
C19 C 0.2909(8) -0.0992(11) 0.1657(6) 0.039(3) Uani 1 d . .
C20 C 0.2480(9) -0.2022(13) 0.2000(7) 0.054(3) Uani 1 d . .
H20 H 0.2043(9) -0.1838(13) 0.2333(7) 0.056(17) Uiso 1 calc R .
C21 C 0.2691(10) -0.3309(12) 0.1853(8) 0.065(4) Uani 1 d . .
H21 H 0.2401(10) -0.3983(12) 0.2093(8) 0.056(17) Uiso 1 calc R .
C22 C 0.3308(12) -0.3595(16) 0.1370(9) 0.079(4) Uani 1 d . .
H22 H 0.3450(12) -0.4466(16) 0.1275(9) 0.056(17) Uiso 1 calc R .
C23 C 0.3723(11) -0.2622(19) 0.1021(10) 0.095(5) Uani 1 d . .
H23 H 0.4146(11) -0.2828(19) 0.0680(10) 0.056(17) Uiso 1 calc R .
C24 C 0.3530(10) -0.1298(14) 0.1163(8) 0.072(4) Uani 1 d . .
H24 H 0.3826(10) -0.0636(14) 0.0919(8) 0.056(17) Uiso 1 calc R .
C1E C -0.3236(24) -0.0667(36) 0.1428(18) 0.083(9) Uiso 0.40 d P 1
C2E C -0.3834(41) -0.1250(66) 0.1138(34) 0.146(22) Uiso 0.40 d P 1
OE O -0.3246(26) 0.0298(40) 0.0990(21) 0.151(13) Uiso 0.40 d P 1
OM O -0.4181(33) 0.0071(52) 0.0663(29) 0.149(17) Uiso 0.30 d P 2
CM C -0.3882(51) -0.0421(78) 0.1347(40) 0.125(22) Uiso 0.30 d P 2

loop_
_atom_type_symbol
_atom_type_description
_atom_type_scat_dispersion_real
_atom_type_scat_dispersion_imag
_atom_type_scat_source
C C 0.0033 0.0016 'International Tables Vol C Tables 4.2.6.8 and 6.1.1.4'
H H 0.0000 0.0000 'International Tables Vol C Tables 4.2.6.8 and 6.1.1.4'
N N 0.0061 0.0033 'International Tables Vol C Tables 4.2.6.8 and 6.1.1.4'
O O 0.0106 0.0060 'International Tables Vol C Tables 4.2.6.8 and 6.1.1.4'
S S 0.1246 0.1234 'International Tables Vol C Tables 4.2.6.8 and 6.1.1.4'
P P 0.1023 0.0942 'International Tables Vol C Tables 4.2.6.8 and 6.1.1.4'
Re Re -1.0185 7.2310 'International Tables Vol C Tables 4.2.6.8 and 6.1.1.4'

loop_
_geom_angle_atom_site_label_1
_geom_angle_atom_site_label_2
_geom_angle_atom_site_label_3
_geom_angle
_geom_angle_site_symmetry_1
_geom_angle_site_symmetry_3
_geom_angle_publ_flag
O1 Re O2 168.7(3) . . ?
O1 Re N1 109.2(3) . . ?
O2 Re N1 82.1(3) . . ?
O1 Re S1 99.5(3) . . ?
O2 Re S1 80.9(2) . . ?
N1 Re S1 84.5(2) . . ?
O1 Re S2 99.3(3) . . ?
O2 Re S2 81.9(2) . . ?
N1 Re S2 83.8(2) . . ?
S1 Re S2 160.36(11) . . ?
O1 Re P 90.9(2) . . ?
O2 Re P 77.8(2) . . ?
N1 Re P 159.9(2) . . ?
S1 Re P 92.20(11) . . ?
S2 Re P 93.40(10) . . ?
C1 S1 Re 98.6(4) . . ?
C4 S2 Re 100.0(4) . . ?
C12 P C19 106.9(5) . . ?
C12 P C13 110.1(5) . . ?
C19 P C13 104.2(6) . . ?
C12 P Re 102.2(4) . . ?
C19 P Re 117.9(3) . . ?
C13 P Re 115.2(4) . . ?
C7 O2 Re 124.7(6) . . ?
C2 N1 C3 109.7(8) . . ?
C2 N1 C5 111.7(8) . . ?
C3 N1 C5 111.3(8) . . ?
C2 N1 Re 110.6(6) . . ?
C3 N1 Re 110.0(6) . . ?
C5 N1 Re 103.5(6) . . ?
C2 C1 S1 110.8(8) . . ?
C1 C2 N1 113.2(9) . . ?
C4 C3 N1 111.4(9) . . ?
C3 C4 S2 111.2(8) . . ?
C6 C5 N1 115.1(9) . . ?
O2 C7 C12 121.0(9) . . ?
O2 C7 C8 120.7(10) . . ?
C12 C7 C8 118.2(10) . . ?
C9 C8 C7 119.5(12) . . ?
C10 C9 C8 121.9(12) . . ?
C9 C10 C11 120.8(12) . . ?
C10 C11 C12 118.7(11) . . ?
C7 C12 C11 120.7(9) . . ?
C7 C12 P 113.8(7) . . ?
C11 C12 P 125.4(9) . . ?
C14 C13 C18 118.9(12) . . ?
C14 C13 P 122.7(10) . . ?
C18 C13 P 118.4(9) . . ?
C13 C14 C15 119.8(14) . . ?
C16 C15 C14 120.5(14) . . ?
C17 C16 C15 120.1(14) . . ?
C16 C17 C18 119.8(14) . . ?
C13 C18 C17 120.9(12) . . ?
C24 C19 C20 117.8(11) . . ?
C24 C19 P 122.4(10) . . ?
C20 C19 P 119.6(9) . . ?
C21 C20 C19 121.1(12) . . ?
C22 C21 C20 120.4(14) . . ?
C21 C22 C23 119.8(14) . . ?
C22 C23 C24 121.3(15) . . ?
C19 C24 C23 119.6(14) . . ?
C2E C1E OE 98.1(44) . . ?

loop_
_geom_bond_atom_site_label_1
_geom_bond_atom_site_label_2
_geom_bond_distance
_geom_bond_site_symmetry_2
_geom_bond_publ_flag
Re O1 1.697(6) . ?
Re O2 2.117(6) . ?
Re N1 2.190(9) . ?
Re S1 2.372(3) . ?
Re S2 2.375(3) . ?
Re P 2.405(3) . ?
S1 C1 1.838(12) . ?
S2 C4 1.811(12) . ?
P C12 1.790(10) . ?
P C19 1.806(11) . ?
P C13 1.811(12) . ?
O2 C7 1.316(12) . ?
N1 C2 1.497(13) . ?
N1 C3 1.507(14) . ?
N1 C5 1.522(12) . ?
C1 C2 1.47(2) . ?
C3 C4 1.50(2) . ?
C5 C6 1.52(2) . ?
C7 C12 1.401(15) . ?
C7 C8 1.410(14) . ?
C8 C9 1.38(2) . ?
C9 C10 1.36(2) . ?
C10 C11 1.38(2) . ?
C11 C12 1.414(14) . ?
C13 C14 1.37(2) . ?
C13 C18 1.37(2) . ?
C14 C15 1.39(2) . ?
C15 C16 1.37(2) . ?
C16 C17 1.34(2) . ?
C17 C18 1.39(2) . ?
C19 C24 1.36(2) . ?
C19 C20 1.39(2) . ?
C20 C21 1.38(2) . ?
C21 C22 1.33(2) . ?
C22 C23 1.34(2) . ?
C23 C24 1.41(2) . ?
C1E C2E 1.17(6) . ?
C1E OE 1.26(5) . ?
OM CM 1.37(8) . ?
